data_9000558
loop_
_publ_author_name
'Hazen, R. M.'

_publ_section_title
;Effects of temperature and pressure on the crystal structure of
 ferromagnesian olivine T = 23 deg C, P = 42 kb
;
_journal_name_full 'American Mineralogist'
_journal_page_first 286
_journal_page_last 295
_journal_volume 62
_journal_year 1977
_chemical_compound_source Synthetic
_chemical_formula_structural 'Fe2 (Si O4)'
_chemical_formula_sum 'Fe2 O4 Si'
_chemical_name_mineral Fayalite
_space_group_IT_number 62
_symmetry_space_group_name_Hall '-P 2c 2ab'
_symmetry_space_group_name_H-M 'P b n m'
_cell_angle_alpha 90
_cell_angle_beta 90
_cell_angle_gamma 90
_cell_length_a 4.801
_cell_length_b 10.220
_cell_length_c 6.049
_cell_formula_units_Z 4
_cell_volume 296.802
_database_code_amcsd 0000569
_diffrn_ambient_pressure 4.2e+06
_diffrn_ambient_temperature 296.15
_exptl_crystal_density_diffrn 4.560
_cod_original_formula_sum 'Fe2 Si O4'
_cod_database_code 9000558

loop_
_space_group_symop_operation_xyz
x,y,z
x,y,1/2-z
-x,-y,1/2+z
1/2+x,1/2-y,1/2+z
1/2-x,1/2+y,1/2-z
1/2-x,1/2+y,z
1/2+x,1/2-y,-z
-x,-y,-z

loop_
_atom_site_label
_atom_site_fract_x
_atom_site_fract_y
_atom_site_fract_z
_atom_site_U_iso_or_equiv
Fe1 0.00000 0.00000 0.00000 0.01013
Fe2 0.97800 0.27800 0.25000 0.00633
Si 0.42100 0.11000 0.25000 0.00507
O1 0.76300 0.09200 0.25000 0.00633
O2 0.22500 0.47400 0.25000 0.00633
O3 0.28500 0.16300 0.04400 0.01773

loop_
_cod_related_entry_id
_cod_related_entry_database
_cod_related_entry_code
1 AMCSD 0000569
